data_9017063
loop_
_publ_author_name
'Nagashima, M.'
'Armbruster, T.'
'Kolitsch, U.'
'Pettke, T.'

_publ_section_title
;
 The relation between Li <-> Na substitution and hydrogen bonding in five-periodic
 single-chain silicates nambulite and marsturite: A single-crystal X-ray study
;
_journal_name_full 'American Mineralogist'
_journal_page_first 1462
_journal_page_last 1470
_journal_volume 99
_journal_year 2014
_chemical_compound_source 'Gozaisho mine, Iwaki, Japan'
_chemical_formula_sum 'Ca0.212 H Li0.276 Mg0.22 Mn3.568 Na0.724 O15 Si5'
_chemical_name_mineral Natronambulite
_space_group_IT_number 2
_space_group_name_Hall '-P 1'
_space_group_name_H-M_alt 'P -1'
_symmetry_space_group_name_H-M 'P -1'
_cell_angle_alpha 92.876
_cell_angle_beta 94.846
_cell_angle_gamma 106.650
_cell_length_a 7.6115
_cell_length_b 11.7340
_cell_length_c 6.7324
_cell_formula_units_Z 2
_cell_volume 572.278
_database_code_amcsd 0020224
_exptl_crystal_density_diffrn 3.539
_cod_data_source_file inputs/fixed/downloads/05/05784.cif
_cod_data_source_block 05784
_cod_original_formula_sum 'Na.724 Li.276 Mn3.568 Mg.22 Ca.212 Si5 O15 H'
_cod_database_code 9017063

loop_
_space_group_symop_operation_xyz
x,y,z
-x,-y,-z

loop_
_atom_site_aniso_label
_atom_site_aniso_U_11
_atom_site_aniso_U_22
_atom_site_aniso_U_33
_atom_site_aniso_U_12
_atom_site_aniso_U_13
_atom_site_aniso_U_23
NaM5 0.01100 0.02710 0.01590 0.00290 0.00250 -0.00170
LiM5 0.01100 0.02710 0.01590 0.00290 0.00250 -0.00170
MnM1 0.00860 0.01079 0.00917 0.00098 0.00129 0.00097
MnM2 0.01043 0.00954 0.00970 0.00258 0.00196 0.00050
MnM3 0.00878 0.00843 0.00972 0.00198 0.00117 0.00079
MgM3 0.00878 0.00843 0.00972 0.00198 0.00117 0.00079
MnM4 0.01114 0.01402 0.01337 -0.00088 -0.00135 0.00102
Ca4 0.01114 0.01402 0.01337 -0.00088 -0.00135 0.00102
Si1 0.00890 0.00650 0.00737 0.00152 0.00023 0.00048
Si2 0.00906 0.00698 0.00650 0.00034 0.00042 0.00098
Si3 0.00693 0.00734 0.00770 0.00197 0.00108 0.00151
Si4 0.00744 0.00653 0.00758 0.00148 0.00013 0.00048
Si5 0.00681 0.00856 0.00727 0.00262 0.00044 0.00054
O1 0.01650 0.01230 0.00880 0.00110 0.00320 0.00180
O2 0.01020 0.01180 0.00790 0.00440 0.00000 0.00060
O3 0.02110 0.00720 0.01620 -0.00160 -0.00610 0.00200
O4 0.00930 0.01160 0.00900 0.00230 0.00020 0.00140
O5 0.01470 0.01410 0.00830 0.00310 0.00170 -0.00040
O6 0.00910 0.01600 0.01330 0.00320 0.00260 0.00720
O7 0.01440 0.01580 0.01710 0.00860 0.00510 0.00300
O8 0.00920 0.01280 0.00870 0.00200 -0.00040 0.00180
O9 0.01560 0.00760 0.01360 -0.00040 -0.00320 0.00120
O10 0.00820 0.01090 0.00980 0.00310 0.00010 0.00200
O11 0.01970 0.01000 0.00960 0.00180 0.00280 -0.00100
O12 0.00790 0.01460 0.01360 0.00320 0.00240 0.00550
O13 0.00830 0.01070 0.01440 0.00340 0.00290 0.00100
O14 0.01150 0.01130 0.01010 0.00310 -0.00200 0.00200
O15 0.01170 0.01210 0.01310 0.00540 -0.00170 -0.00300

loop_
_atom_site_label
_atom_site_fract_x
_atom_site_fract_y
_atom_site_fract_z
_atom_site_occupancy
_atom_site_U_iso_or_equiv
NaM5 0.67662 0.14334 0.37012 0.72400 0.01860
LiM5 0.64510 0.11230 0.32800 0.27600 0.01860
MnM1 0.59207 0.65370 0.06309 1.00000 0.00988
MnM2 0.80995 0.94141 0.12595 1.00000 0.00992
MnM3 0.04032 0.23520 0.17572 0.78000 0.00907
MgM3 0.04032 0.23520 0.17572 0.22000 0.00907
MnM4 0.24236 0.51541 0.26632 0.78800 0.01396
Ca4 0.24236 0.51541 0.26632 0.21200 0.01396
Si1 0.27118 0.05933 0.35868 1.00000 0.00779
Si2 0.46769 0.32896 0.42677 1.00000 0.00794
Si3 0.81426 0.45278 0.21928 1.00000 0.00730
Si4 0.00041 0.72396 0.30440 1.00000 0.00734
Si5 0.34520 0.85400 0.12056 1.00000 0.00749
O1 0.18836 0.00843 0.56095 1.00000 0.01305
O2 0.11946 0.06725 0.18303 1.00000 0.00978
O3 0.42790 0.18450 0.42510 1.00000 0.01650
O4 0.32721 0.35159 0.25068 1.00000 0.01014
O5 0.52935 0.61187 0.35476 1.00000 0.01261
O6 0.68649 0.37629 0.38082 1.00000 0.01264
O7 0.97520 0.39628 0.17223 1.00000 0.01464
O8 0.67927 0.46847 0.03237 1.00000 0.01050
O9 0.92518 0.58268 0.33770 1.00000 0.01334
O10 0.87607 0.76526 0.13216 1.00000 0.00959
O11 -0.01209 0.20530 0.48146 1.00000 0.01360
O12 0.21059 0.74522 0.23715 1.00000 0.01179
O13 0.53060 0.82388 0.07655 1.00000 0.01090
O14 0.77051 0.11940 0.07460 1.00000 0.01116
O15 0.39211 0.97274 0.28226 1.00000 0.01218
H1 0.11200 -0.07490 0.54400 0.70000 0.05000
H11 -0.05300 0.11788 0.47100 0.30000 0.05000

loop_
_cod_related_entry_id
_cod_related_entry_database
_cod_related_entry_code
1 AMCSD 0020224
